data_7053074
loop_
_publ_author_name
'Luo, Yunjie'
'Chi, Shuhui'
'Chen, Jue'

_publ_section_title
;
 Half-sandwich rare-earth-metal derivatives bearing
 pyrrolidinyl-functionalized cyclopentadienyl ligand: synthesis,
 characterization and catalysis in syndiospecific polymerization of
 styrene
;
_journal_issue 9
_journal_name_full 'New Journal of Chemistry'
_journal_page_first 2675
_journal_paper_doi 10.1039/c3nj00214d
_journal_volume 37
_journal_year 2013
_chemical_formula_moiety 'C23 H54 Lu N3 Si5'
_chemical_formula_sum 'C23 H54 Lu N3 Si5'
_chemical_formula_weight 688.11
_chemical_name_systematic
;
?
;
_space_group_IT_number 14
_symmetry_cell_setting monoclinic
_symmetry_space_group_name_Hall '-P 2yn'
_symmetry_space_group_name_H-M 'P 1 21/n 1'
_atom_sites_solution_hydrogens geom
_atom_sites_solution_primary direct
_atom_sites_solution_secondary difmap
_audit_creation_method SHELXL-97
_cell_angle_alpha 90.00
_cell_angle_beta 96.934(2)
_cell_angle_gamma 90.00
_cell_formula_units_Z 4
_cell_length_a 9.9233(3)
_cell_length_b 19.4249(5)
_cell_length_c 17.3278(5)
_cell_measurement_reflns_used 5744
_cell_measurement_temperature 173(2)
_cell_measurement_theta_max 29.4654
_cell_measurement_theta_min 3.1398
_cell_volume 3315.66(16)
_computing_cell_refinement 'CrysAlisPro, Agilent Technologies'
_computing_data_collection 'CrysAlisPro, Agilent Technologies'
_computing_data_reduction 'CrysAlisPro, Agilent Technologies'
_computing_structure_refinement 'SHELXL-97 (Sheldrick, 1997)'
_computing_structure_solution 'SHELXS-97 (Sheldrick, 1990)'
_diffrn_ambient_temperature 173(2)
_diffrn_detector_area_resol_mean 10.4692
_diffrn_measured_fraction_theta_full 0.998
_diffrn_measured_fraction_theta_max 0.998
_diffrn_measurement_device_type 'Xcalibur, Atlas, Gemini'
_diffrn_measurement_method '\w scans'
_diffrn_radiation_monochromator graphite
_diffrn_radiation_source 'Enhance (Mo) X-ray Source'
_diffrn_radiation_type MoK\a
_diffrn_radiation_wavelength 0.7107
_diffrn_reflns_av_R_equivalents 0.0369
_diffrn_reflns_av_sigmaI/netI 0.0502
_diffrn_reflns_limit_h_max 11
_diffrn_reflns_limit_h_min -12
_diffrn_reflns_limit_k_max 23
_diffrn_reflns_limit_k_min -16
_diffrn_reflns_limit_l_max 20
_diffrn_reflns_limit_l_min -15
_diffrn_reflns_number 15664
_diffrn_reflns_theta_full 25.50
_diffrn_reflns_theta_max 25.50
_diffrn_reflns_theta_min 3.16
_exptl_absorpt_coefficient_mu 3.174
_exptl_absorpt_correction_T_max 1.00000
_exptl_absorpt_correction_T_min 0.71940
_exptl_absorpt_correction_type multi-scan
_exptl_absorpt_process_details
;
CrysAlisPro, Agilent Technologies,
Version 1.171.35.21 (release 20-01-2012 CrysAlis171 .NET)
(compiled Jan 23 2012,18:06:46)
Empirical absorption correction using spherical harmonics,
implemented in SCALE3 ABSPACK scaling algorithm.
;
_exptl_crystal_density_diffrn 1.378
_exptl_crystal_density_method 'not measured'
_exptl_crystal_F_000 1416
_exptl_crystal_size_max 0.50
_exptl_crystal_size_mid 0.45
_exptl_crystal_size_min 0.20
_refine_diff_density_max 1.244
_refine_diff_density_min -1.089
_refine_diff_density_rms 0.104
_refine_ls_extinction_method none
_refine_ls_goodness_of_fit_ref 1.001
_refine_ls_hydrogen_treatment mixed
_refine_ls_matrix_type full
_refine_ls_number_parameters 319
_refine_ls_number_reflns 6148
_refine_ls_number_restraints 0
_refine_ls_restrained_S_all 1.001
_refine_ls_R_factor_all 0.0403
_refine_ls_R_factor_gt 0.0294
_refine_ls_shift/su_max 0.004
_refine_ls_shift/su_mean 0.000
_refine_ls_structure_factor_coef Fsqd
_refine_ls_weighting_details 'calc w=1/[\s^2^(Fo^2^)+(0.0219P)^2^+0.0000P] where P=(Fo^2^+2Fc^2^)/3'
_refine_ls_weighting_scheme calc
_refine_ls_wR_factor_gt 0.0565
_refine_ls_wR_factor_ref 0.0601
_reflns_number_gt 5123
_reflns_number_total 6148
_reflns_threshold_expression >2sigma(I)
_cod_data_source_file c3nj00214d.txt
_cod_data_source_block g120727e
_cod_original_cell_volume 3315.66(15)
_cod_original_sg_symbol_H-M 'P 21/n'
_cod_database_code 7053074

loop_
_symmetry_equiv_pos_as_xyz
'x, y, z'
'-x+1/2, y+1/2, -z+1/2'
'-x, -y, -z'
'x-1/2, -y-1/2, z-1/2'

loop_
_atom_site_label
_atom_site_type_symbol
_atom_site_fract_x
_atom_site_fract_y
_atom_site_fract_z
_atom_site_U_iso_or_equiv
_atom_site_adp_type
_atom_site_occupancy
_atom_site_symmetry_multiplicity
_atom_site_calc_flag
_atom_site_refinement_flags
Lu1 Lu 0.365265(13) 0.860480(8) 0.188660(8) 0.01991(6) Uani 1 1 d .
Si1 Si 0.54347(9) 1.00306(6) 0.17065(6) 0.0270(2) Uani 1 1 d .
Si2 Si 0.33066(9) 0.81305(6) 0.35241(6) 0.0259(2) Uani 1 1 d .
H2 H 0.460(3) 0.8116(18) 0.3197(18) 0.022(9) Uiso 1 1 d .
Si3 Si 0.07010(10) 0.88308(6) 0.29395(8) 0.0380(3) Uani 1 1 d .
H3 H -0.002(3) 0.894(2) 0.219(2) 0.043(11) Uiso 1 1 d .
Si4 Si 0.26290(11) 0.68460(6) 0.14495(7) 0.0345(3) Uani 1 1 d .
H4 H 0.276(4) 0.632(2) 0.209(2) 0.047(12) Uiso 1 1 d .
Si5 Si 0.55041(10) 0.73786(6) 0.17910(7) 0.0338(3) Uani 1 1 d .
H5 H 0.598(3) 0.810(2) 0.195(2) 0.048(11) Uiso 1 1 d .
N1 N 0.5301(2) 0.95135(15) 0.25673(17) 0.0229(7) Uani 1 1 d .
N2 N 0.2287(3) 0.85470(15) 0.28066(18) 0.0248(7) Uani 1 1 d .
N3 N 0.3810(3) 0.74825(16) 0.16225(17) 0.0255(7) Uani 1 1 d .
C1 C 0.4070(3) 0.9628(2) 0.1024(2) 0.0275(9) Uani 1 1 d .
C2 C 0.2645(3) 0.9669(2) 0.1096(2) 0.0292(9) Uani 1 1 d .
C3 C 0.1987(4) 0.9117(2) 0.0669(2) 0.0349(10) Uani 1 1 d .
C4 C 0.2979(4) 0.8736(2) 0.0333(2) 0.0354(10) Uani 1 1 d .
C5 C 0.4255(4) 0.9046(2) 0.0542(2) 0.0301(9) Uani 1 1 d .
C6 C 0.1905(4) 1.0235(2) 0.1469(2) 0.0401(11) Uani 1 1 d .
H6A H 0.1867 1.0648 0.1140 0.060 Uiso 1 1 calc R
H6B H 0.2387 1.0342 0.1982 0.060 Uiso 1 1 calc R
H6C H 0.0980 1.0084 0.1525 0.060 Uiso 1 1 calc R
C7 C 0.0469(4) 0.9024(2) 0.0489(3) 0.0472(12) Uani 1 1 d .
H7A H 0.0016 0.9229 0.0905 0.071 Uiso 1 1 calc R
H7B H 0.0256 0.8531 0.0451 0.071 Uiso 1 1 calc R
H7C H 0.0152 0.9249 -0.0005 0.071 Uiso 1 1 calc R
C8 C 0.2690(5) 0.8146(2) -0.0225(2) 0.0471(12) Uani 1 1 d .
H8A H 0.2528 0.8323 -0.0757 0.071 Uiso 1 1 calc R
H8B H 0.1884 0.7897 -0.0101 0.071 Uiso 1 1 calc R
H8C H 0.3470 0.7833 -0.0178 0.071 Uiso 1 1 calc R
C9 C 0.5570(4) 0.8819(2) 0.0250(3) 0.0440(11) Uani 1 1 d .
H9A H 0.5388 0.8428 -0.0106 0.066 Uiso 1 1 calc R
H9B H 0.6224 0.8680 0.0692 0.066 Uiso 1 1 calc R
H9C H 0.5945 0.9201 -0.0025 0.066 Uiso 1 1 calc R
C10 C 0.7174(4) 0.9947(2) 0.1405(2) 0.0431(11) Uani 1 1 d .
H10A H 0.7827 1.0192 0.1776 0.065 Uiso 1 1 calc R
H10B H 0.7183 1.0147 0.0886 0.065 Uiso 1 1 calc R
H10C H 0.7424 0.9460 0.1393 0.065 Uiso 1 1 calc R
C11 C 0.5201(4) 1.0963(2) 0.1908(2) 0.0356(10) Uani 1 1 d .
H11A H 0.4259 1.1047 0.1999 0.053 Uiso 1 1 calc R
H11B H 0.5408 1.1236 0.1461 0.053 Uiso 1 1 calc R
H11C H 0.5812 1.1098 0.2370 0.053 Uiso 1 1 calc R
C12 C 0.6602(3) 0.9289(2) 0.3026(2) 0.0312(10) Uani 1 1 d .
H12A H 0.7308 0.9203 0.2680 0.037 Uiso 1 1 calc R
H12B H 0.6466 0.8864 0.3323 0.037 Uiso 1 1 calc R
C13 C 0.6998(4) 0.9892(2) 0.3573(2) 0.0429(11) Uani 1 1 d .
H13A H 0.7592 0.9736 0.4040 0.051 Uiso 1 1 calc R
H13B H 0.7477 1.0253 0.3307 0.051 Uiso 1 1 calc R
C14 C 0.5658(4) 1.0161(2) 0.3789(2) 0.0432(11) Uani 1 1 d .
H14A H 0.5650 1.0670 0.3790 0.052 Uiso 1 1 calc R
H14B H 0.5502 0.9994 0.4311 0.052 Uiso 1 1 calc R
C15 C 0.4566(3) 0.9879(2) 0.3165(2) 0.0305(9) Uani 1 1 d .
H15A H 0.3963 0.9554 0.3400 0.037 Uiso 1 1 calc R
H15B H 0.4007 1.0260 0.2919 0.037 Uiso 1 1 calc R
C16 C 0.3595(5) 0.8553(2) 0.4502(3) 0.0498(12) Uani 1 1 d .
H16A H 0.3831 0.9038 0.4439 0.075 Uiso 1 1 calc R
H16B H 0.4339 0.8320 0.4823 0.075 Uiso 1 1 calc R
H16C H 0.2766 0.8522 0.4755 0.075 Uiso 1 1 calc R
C17 C 0.2919(4) 0.7214(2) 0.3715(2) 0.0384(10) Uani 1 1 d .
H17A H 0.2087 0.7187 0.3966 0.058 Uiso 1 1 calc R
H17B H 0.3674 0.7011 0.4057 0.058 Uiso 1 1 calc R
H17C H 0.2793 0.6961 0.3222 0.058 Uiso 1 1 calc R
C18 C -0.0254(4) 0.8197(3) 0.3485(3) 0.0519(13) Uani 1 1 d .
H18A H -0.0318 0.7756 0.3208 0.078 Uiso 1 1 calc R
H18B H -0.1168 0.8374 0.3525 0.078 Uiso 1 1 calc R
H18C H 0.0227 0.8131 0.4008 0.078 Uiso 1 1 calc R
C19 C 0.0732(5) 0.9668(3) 0.3470(4) 0.0758(18) Uani 1 1 d .
H19A H 0.1160 0.9603 0.4005 0.114 Uiso 1 1 calc R
H19B H -0.0198 0.9834 0.3476 0.114 Uiso 1 1 calc R
H19C H 0.1252 1.0006 0.3207 0.114 Uiso 1 1 calc R
C20 C 0.0874(4) 0.7197(2) 0.1441(3) 0.0471(12) Uani 1 1 d .
H20A H 0.0777 0.7403 0.1948 0.071 Uiso 1 1 calc R
H20B H 0.0213 0.6824 0.1336 0.071 Uiso 1 1 calc R
H20C H 0.0710 0.7549 0.1035 0.071 Uiso 1 1 calc R
C21 C 0.2719(5) 0.6337(2) 0.0537(3) 0.0539(13) Uani 1 1 d .
H21A H 0.2460 0.6630 0.0084 0.081 Uiso 1 1 calc R
H21B H 0.2097 0.5944 0.0526 0.081 Uiso 1 1 calc R
H21C H 0.3648 0.6169 0.0525 0.081 Uiso 1 1 calc R
C22 C 0.6148(4) 0.6851(3) 0.2650(3) 0.0577(14) Uani 1 1 d .
H22A H 0.5771 0.7025 0.3110 0.087 Uiso 1 1 calc R
H22B H 0.7141 0.6879 0.2736 0.087 Uiso 1 1 calc R
H22C H 0.5872 0.6370 0.2559 0.087 Uiso 1 1 calc R
C23 C 0.6401(4) 0.7071(3) 0.0971(3) 0.0585(14) Uani 1 1 d .
H23A H 0.6239 0.6577 0.0893 0.088 Uiso 1 1 calc R
H23B H 0.7377 0.7155 0.1093 0.088 Uiso 1 1 calc R
H23C H 0.6057 0.7320 0.0495 0.088 Uiso 1 1 calc R

loop_
_atom_site_aniso_label
_atom_site_aniso_U_11
_atom_site_aniso_U_22
_atom_site_aniso_U_33
_atom_site_aniso_U_23
_atom_site_aniso_U_13
_atom_site_aniso_U_12
Lu1 0.02465(9) 0.01795(9) 0.01668(10) 0.00142(7) 0.00067(6) 0.00099(6)
Si1 0.0288(5) 0.0239(6) 0.0279(6) 0.0033(5) 0.0024(4) -0.0024(4)
Si2 0.0302(5) 0.0279(6) 0.0200(6) 0.0015(5) 0.0050(4) -0.0050(5)
Si3 0.0283(6) 0.0316(7) 0.0559(9) 0.0029(6) 0.0118(5) 0.0022(5)
Si4 0.0538(7) 0.0211(6) 0.0278(7) -0.0009(5) 0.0016(5) -0.0019(5)
Si5 0.0381(6) 0.0357(7) 0.0280(6) -0.0012(6) 0.0060(5) 0.0142(5)
N1 0.0214(14) 0.0220(17) 0.0251(18) 0.0031(14) 0.0016(12) 0.0034(12)
N2 0.0268(15) 0.0212(17) 0.0272(18) -0.0034(15) 0.0072(12) -0.0018(12)
N3 0.0380(17) 0.0192(17) 0.0191(17) 0.0012(14) 0.0025(12) 0.0070(13)
C1 0.035(2) 0.025(2) 0.021(2) 0.0072(18) -0.0034(15) -0.0023(17)
C2 0.037(2) 0.022(2) 0.026(2) 0.0073(19) -0.0068(16) -0.0012(17)
C3 0.045(2) 0.028(2) 0.028(2) 0.007(2) -0.0106(17) -0.0020(19)
C4 0.055(3) 0.028(2) 0.020(2) 0.0058(19) -0.0070(18) -0.004(2)
C5 0.050(2) 0.024(2) 0.015(2) 0.0087(18) 0.0011(16) -0.0025(18)
C6 0.041(2) 0.025(2) 0.051(3) 0.003(2) -0.0075(19) 0.0022(18)
C7 0.045(2) 0.039(3) 0.050(3) 0.008(2) -0.022(2) -0.009(2)
C8 0.078(3) 0.039(3) 0.023(2) -0.001(2) -0.001(2) -0.014(2)
C9 0.064(3) 0.037(3) 0.034(3) 0.001(2) 0.017(2) 0.000(2)
C10 0.039(2) 0.048(3) 0.044(3) 0.005(2) 0.0113(19) -0.005(2)
C11 0.042(2) 0.025(2) 0.039(3) 0.006(2) -0.0026(17) -0.0056(18)
C12 0.0238(19) 0.037(3) 0.031(2) 0.005(2) -0.0036(15) 0.0007(17)
C13 0.037(2) 0.047(3) 0.040(3) 0.003(2) -0.0116(18) -0.012(2)
C14 0.049(2) 0.045(3) 0.033(3) -0.012(2) -0.0044(18) -0.007(2)
C15 0.034(2) 0.030(2) 0.029(2) -0.0021(19) 0.0080(16) -0.0007(17)
C16 0.069(3) 0.052(3) 0.029(3) 0.002(2) 0.010(2) -0.022(2)
C17 0.045(2) 0.034(3) 0.036(3) 0.007(2) 0.0042(18) -0.0058(19)
C18 0.034(2) 0.055(3) 0.069(4) 0.015(3) 0.019(2) 0.002(2)
C19 0.061(3) 0.042(3) 0.133(6) -0.026(3) 0.050(3) 0.005(2)
C20 0.050(3) 0.039(3) 0.050(3) -0.005(2) -0.004(2) -0.011(2)
C21 0.079(3) 0.037(3) 0.043(3) -0.010(2) 0.001(2) -0.003(2)
C22 0.059(3) 0.068(4) 0.045(3) 0.005(3) 0.000(2) 0.035(3)
C23 0.064(3) 0.065(4) 0.050(3) -0.007(3) 0.023(2) 0.016(3)

loop_
_atom_type_symbol
_atom_type_description
_atom_type_scat_dispersion_real
_atom_type_scat_dispersion_imag
_atom_type_scat_source
C C 0.0033 0.0016 'International Tables Vol C Tables 4.2.6.8 and 6.1.1.4'
H H 0.0000 0.0000 'International Tables Vol C Tables 4.2.6.8 and 6.1.1.4'
Lu Lu -0.4720 5.8584 'International Tables Vol C Tables 4.2.6.8 and 6.1.1.4'
N N 0.0061 0.0033 'International Tables Vol C Tables 4.2.6.8 and 6.1.1.4'
Si Si 0.0817 0.0704 'International Tables Vol C Tables 4.2.6.8 and 6.1.1.4'

loop_
_geom_angle_atom_site_label_1
_geom_angle_atom_site_label_2
_geom_angle_atom_site_label_3
_geom_angle
N2 Lu1 N3 99.30(11)
N2 Lu1 C1 128.15(11)
N3 Lu1 C1 128.27(11)
N2 Lu1 N1 96.55(10)
N3 Lu1 N1 134.52(9)
C1 Lu1 N1 66.27(10)
N2 Lu1 C2 100.90(11)
N3 Lu1 C2 134.10(11)
C1 Lu1 C2 32.29(11)
N1 Lu1 C2 83.12(10)
N2 Lu1 C5 151.84(11)
N3 Lu1 C5 96.21(12)
C1 Lu1 C5 32.09(12)
N1 Lu1 C5 89.01(10)
C2 Lu1 C5 52.25(12)
N2 Lu1 C4 128.41(12)
N3 Lu1 C4 84.45(11)
C1 Lu1 C4 51.82(12)
N1 Lu1 C4 117.07(11)
C2 Lu1 C4 50.99(12)
C5 Lu1 C4 30.64(11)
N2 Lu1 C3 102.16(12)
N3 Lu1 C3 104.48(11)
C1 Lu1 C3 51.97(11)
N1 Lu1 C3 113.36(10)
C2 Lu1 C3 30.80(12)
C5 Lu1 C3 50.92(12)
C4 Lu1 C3 30.24(12)
N2 Lu1 Si5 115.32(8)
N3 Lu1 Si5 33.23(7)
C1 Lu1 Si5 116.03(9)
N1 Lu1 Si5 101.95(6)
C2 Lu1 Si5 142.29(9)
C5 Lu1 Si5 90.22(9)
C4 Lu1 Si5 95.65(9)
C3 Lu1 Si5 124.37(10)
N2 Lu1 Si2 33.48(8)
N3 Lu1 Si2 85.08(8)
C1 Lu1 Si2 145.81(9)
N1 Lu1 Si2 85.29(7)
C2 Lu1 Si2 130.55(9)
C5 Lu1 Si2 173.09(8)
C4 Lu1 Si2 156.10(9)
C3 Lu1 Si2 135.33(9)
Si5 Lu1 Si2 87.15(3)
N2 Lu1 Si1 119.25(8)
N3 Lu1 Si1 137.94(8)
C1 Lu1 Si1 33.79(8)
N1 Lu1 Si1 32.94(7)
C2 Lu1 Si1 57.65(8)
C5 Lu1 Si1 57.45(9)
C4 Lu1 Si1 84.17(9)
C3 Lu1 Si1 84.37(9)
Si5 Lu1 Si1 108.53(3)
Si2 Lu1 Si1 117.49(3)
N2 Lu1 H2 62.0(7)
N3 Lu1 H2 77.9(8)
C1 Lu1 H2 138.4(7)
N1 Lu1 H2 72.7(7)
C2 Lu1 H2 147.6(8)
C5 Lu1 H2 145.0(7)
C4 Lu1 H2 161.2(7)
C3 Lu1 H2 164.0(7)
Si5 Lu1 H2 65.9(7)
Si2 Lu1 H2 28.7(6)
Si1 Lu1 H2 104.6(7)
N2 Lu1 H5 126.2(9)
N3 Lu1 H5 62.5(9)
C1 Lu1 H5 96.8(9)
N1 Lu1 H5 73.7(9)
C2 Lu1 H5 128.9(9)
C5 Lu1 H5 81.9(9)
C4 Lu1 H5 101.3(9)
C3 Lu1 H5 130.7(9)
Si5 Lu1 H5 29.4(9)
Si2 Lu1 H5 92.7(9)
Si1 Lu1 H5 80.4(9)
H2 Lu1 H5 64.7(11)
N1 Si1 C1 99.75(15)
N1 Si1 C11 111.13(17)
C1 Si1 C11 115.50(17)
N1 Si1 C10 110.08(17)
C1 Si1 C10 114.30(19)
C11 Si1 C10 106.05(19)
N1 Si1 Lu1 50.88(9)
C1 Si1 Lu1 49.71(11)
C11 Si1 Lu1 135.47(13)
C10 Si1 Lu1 118.29(15)
N2 Si2 C17 117.76(16)
N2 Si2 C16 117.57(19)
C17 Si2 C16 105.7(2)
N2 Si2 Lu1 45.69(10)
C17 Si2 Lu1 120.32(14)
C16 Si2 Lu1 133.53(15)
N2 Si2 H2 101.4(12)
C17 Si2 H2 105.0(13)
C16 Si2 H2 108.3(12)
Lu1 Si2 H2 56.1(12)
N2 Si3 C19 112.73(18)
N2 Si3 C18 112.67(18)
C19 Si3 C18 107.6(2)
N2 Si3 H3 107.3(14)
C19 Si3 H3 107.3(16)
C18 Si3 H3 109.1(15)
N3 Si4 C20 110.92(17)
N3 Si4 C21 115.40(19)
C20 Si4 C21 109.0(2)
N3 Si4 H4 111.6(14)
C20 Si4 H4 104.8(14)
C21 Si4 H4 104.5(15)
N3 Si5 C22 116.42(19)
N3 Si5 C23 117.70(19)
C22 Si5 C23 106.5(2)
N3 Si5 Lu1 46.74(11)
C22 Si5 Lu1 122.91(16)
C23 Si5 Lu1 130.04(17)
N3 Si5 H5 102.1(13)
C22 Si5 H5 107.4(14)
C23 Si5 H5 105.7(14)
Lu1 Si5 H5 55.5(13)
C12 N1 C15 103.3(3)
C12 N1 Si1 117.0(2)
C15 N1 Si1 113.1(2)
C12 N1 Lu1 120.0(2)
C15 N1 Lu1 107.50(19)
Si1 N1 Lu1 96.18(12)
Si2 N2 Si3 121.90(18)
Si2 N2 Lu1 100.83(13)
Si3 N2 Lu1 137.17(17)
Si5 N3 Si4 126.47(19)
Si5 N3 Lu1 100.04(14)
Si4 N3 Lu1 132.78(15)
C5 C1 C2 106.9(3)
C5 C1 Si1 124.7(3)
C2 C1 Si1 124.8(3)
C5 C1 Lu1 76.6(2)
C2 C1 Lu1 76.2(2)
Si1 C1 Lu1 96.49(14)
C3 C2 C1 108.0(3)
C3 C2 C6 123.9(3)
C1 C2 C6 127.7(3)
C3 C2 Lu1 78.3(2)
C1 C2 Lu1 71.48(19)
C6 C2 Lu1 121.8(3)
C4 C3 C2 108.2(3)
C4 C3 C7 125.3(4)
C2 C3 C7 125.7(4)
C4 C3 Lu1 74.9(2)
C2 C3 Lu1 70.9(2)
C7 C3 Lu1 128.0(3)
C5 C4 C3 108.6(4)
C5 C4 C8 125.9(4)
C3 C4 C8 125.2(4)
C5 C4 Lu1 71.2(2)
C3 C4 Lu1 74.9(2)
C8 C4 Lu1 124.9(3)
C4 C5 C1 108.3(3)
C4 C5 C9 124.7(4)
C1 C5 C9 126.8(3)
C4 C5 Lu1 78.2(2)
C1 C5 Lu1 71.3(2)
C9 C5 Lu1 119.9(2)
C2 C6 H6A 109.5
C2 C6 H6B 109.5
H6A C6 H6B 109.5
C2 C6 H6C 109.5
H6A C6 H6C 109.5
H6B C6 H6C 109.5
C3 C7 H7A 109.5
C3 C7 H7B 109.5
H7A C7 H7B 109.5
C3 C7 H7C 109.5
H7A C7 H7C 109.5
H7B C7 H7C 109.5
C4 C8 H8A 109.5
C4 C8 H8B 109.5
H8A C8 H8B 109.5
C4 C8 H8C 109.5
H8A C8 H8C 109.5
H8B C8 H8C 109.5
C5 C9 H9A 109.5
C5 C9 H9B 109.5
H9A C9 H9B 109.5
C5 C9 H9C 109.5
H9A C9 H9C 109.5
H9B C9 H9C 109.5
Si1 C10 H10A 109.5
Si1 C10 H10B 109.5
H10A C10 H10B 109.5
Si1 C10 H10C 109.5
H10A C10 H10C 109.5
H10B C10 H10C 109.5
Si1 C11 H11A 109.5
Si1 C11 H11B 109.5
H11A C11 H11B 109.5
Si1 C11 H11C 109.5
H11A C11 H11C 109.5
H11B C11 H11C 109.5
N1 C12 C13 104.3(3)
N1 C12 H12A 110.9
C13 C12 H12A 110.9
N1 C12 H12B 110.9
C13 C12 H12B 110.9
H12A C12 H12B 108.9
C14 C13 C12 104.4(3)
C14 C13 H13A 110.9
C12 C13 H13A 110.9
C14 C13 H13B 110.9
C12 C13 H13B 110.9
H13A C13 H13B 108.9
C13 C14 C15 105.6(3)
C13 C14 H14A 110.6
C15 C14 H14A 110.6
C13 C14 H14B 110.6
C15 C14 H14B 110.6
H14A C14 H14B 108.8
N1 C15 C14 106.9(3)
N1 C15 H15A 110.3
C14 C15 H15A 110.3
N1 C15 H15B 110.3
C14 C15 H15B 110.3
H15A C15 H15B 108.6
Si2 C16 H16A 109.5
Si2 C16 H16B 109.5
H16A C16 H16B 109.5
Si2 C16 H16C 109.5
H16A C16 H16C 109.5
H16B C16 H16C 109.5
Si2 C17 H17A 109.5
Si2 C17 H17B 109.5
H17A C17 H17B 109.5
Si2 C17 H17C 109.5
H17A C17 H17C 109.5
H17B C17 H17C 109.5
Si3 C18 H18A 109.5
Si3 C18 H18B 109.5
H18A C18 H18B 109.5
Si3 C18 H18C 109.5
H18A C18 H18C 109.5
H18B C18 H18C 109.5
Si3 C19 H19A 109.5
Si3 C19 H19B 109.5
H19A C19 H19B 109.5
Si3 C19 H19C 109.5
H19A C19 H19C 109.5
H19B C19 H19C 109.5
Si4 C20 H20A 109.5
Si4 C20 H20B 109.5
H20A C20 H20B 109.5
Si4 C20 H20C 109.5
H20A C20 H20C 109.5
H20B C20 H20C 109.5
Si4 C21 H21A 109.5
Si4 C21 H21B 109.5
H21A C21 H21B 109.5
Si4 C21 H21C 109.5
H21A C21 H21C 109.5
H21B C21 H21C 109.5
Si5 C22 H22A 109.5
Si5 C22 H22B 109.5
H22A C22 H22B 109.5
Si5 C22 H22C 109.5
H22A C22 H22C 109.5
H22B C22 H22C 109.5
Si5 C23 H23A 109.5
Si5 C23 H23B 109.5
H23A C23 H23B 109.5
Si5 C23 H23C 109.5
H23A C23 H23C 109.5
H23B C23 H23C 109.5

loop_
_geom_bond_atom_site_label_1
_geom_bond_atom_site_label_2
_geom_bond_distance
Lu1 N2 2.216(3)
Lu1 N3 2.237(3)
Lu1 C1 2.550(4)
Lu1 N1 2.592(3)
Lu1 C2 2.612(4)
Lu1 C5 2.618(4)
Lu1 C4 2.707(4)
Lu1 C3 2.708(4)
Lu1 Si5 3.0249(11)
Lu1 Si2 3.0419(10)
Lu1 Si1 3.3210(11)
Lu1 H2 2.53(3)
Lu1 H5 2.50(3)
Si1 N1 1.816(3)
Si1 C1 1.859(4)
Si1 C11 1.865(4)
Si1 C10 1.870(4)
Si2 N2 1.709(3)
Si2 C17 1.859(4)
Si2 C16 1.873(4)
Si2 H2 1.47(3)
Si3 N2 1.710(3)
Si3 C19 1.866(5)
Si3 C18 1.877(4)
Si3 H3 1.42(4)
Si4 N3 1.705(3)
Si4 C20 1.869(4)
Si4 C21 1.876(5)
Si4 H4 1.51(4)
Si5 N3 1.683(3)
Si5 C22 1.857(4)
Si5 C23 1.864(4)
Si5 H5 1.49(4)
N1 C12 1.497(4)
N1 C15 1.513(4)
C1 C5 1.430(5)
C1 C2 1.437(5)
C2 C3 1.416(5)
C2 C6 1.511(5)
C3 C4 1.412(6)
C3 C7 1.512(5)
C4 C5 1.409(5)
C4 C8 1.504(6)
C5 C9 1.522(5)
C6 H6A 0.9800
C6 H6B 0.9800
C6 H6C 0.9800
C7 H7A 0.9800
C7 H7B 0.9800
C7 H7C 0.9800
C8 H8A 0.9800
C8 H8B 0.9800
C8 H8C 0.9800
C9 H9A 0.9800
C9 H9B 0.9800
C9 H9C 0.9800
C10 H10A 0.9800
C10 H10B 0.9800
C10 H10C 0.9800
C11 H11A 0.9800
C11 H11B 0.9800
C11 H11C 0.9800
C12 C13 1.528(6)
C12 H12A 0.9900
C12 H12B 0.9900
C13 C14 1.517(6)
C13 H13A 0.9900
C13 H13B 0.9900
C14 C15 1.537(5)
C14 H14A 0.9900
C14 H14B 0.9900
C15 H15A 0.9900
C15 H15B 0.9900
C16 H16A 0.9800
C16 H16B 0.9800
C16 H16C 0.9800
C17 H17A 0.9800
C17 H17B 0.9800
C17 H17C 0.9800
C18 H18A 0.9800
C18 H18B 0.9800
C18 H18C 0.9800
C19 H19A 0.9800
C19 H19B 0.9800
C19 H19C 0.9800
C20 H20A 0.9800
C20 H20B 0.9800
C20 H20C 0.9800
C21 H21A 0.9800
C21 H21B 0.9800
C21 H21C 0.9800
C22 H22A 0.9800
C22 H22B 0.9800
C22 H22C 0.9800
C23 H23A 0.9800
C23 H23B 0.9800
C23 H23C 0.9800

loop_
_geom_torsion_atom_site_label_1
_geom_torsion_atom_site_label_2
_geom_torsion_atom_site_label_3
_geom_torsion_atom_site_label_4
_geom_torsion
N2 Lu1 Si1 N1 51.42(14)
N3 Lu1 Si1 N1 -102.37(15)
C1 Lu1 Si1 N1 167.3(2)
C2 Lu1 Si1 N1 135.79(15)
C5 Lu1 Si1 N1 -161.30(15)
C4 Lu1 Si1 N1 -177.39(15)
C3 Lu1 Si1 N1 152.21(14)
Si5 Lu1 Si1 N1 -83.37(11)
Si2 Lu1 Si1 N1 13.25(12)
N2 Lu1 Si1 C1 -115.86(18)
N3 Lu1 Si1 C1 90.35(19)
N1 Lu1 Si1 C1 -167.3(2)
C2 Lu1 Si1 C1 -31.49(18)
C5 Lu1 Si1 C1 31.42(18)
C4 Lu1 Si1 C1 15.32(18)
C3 Lu1 Si1 C1 -15.07(18)
Si5 Lu1 Si1 C1 109.35(16)
Si2 Lu1 Si1 C1 -154.03(16)
N2 Lu1 Si1 C11 -29.1(2)
N3 Lu1 Si1 C11 177.1(2)
C1 Lu1 Si1 C11 86.7(2)
N1 Lu1 Si1 C11 -80.5(2)
C2 Lu1 Si1 C11 55.2(2)
C5 Lu1 Si1 C11 118.2(2)
C4 Lu1 Si1 C11 102.1(2)
C3 Lu1 Si1 C11 71.7(2)
Si5 Lu1 Si1 C11 -163.92(18)
Si2 Lu1 Si1 C11 -67.30(18)
N2 Lu1 Si1 C10 145.13(18)
N3 Lu1 Si1 C10 -8.65(19)
C1 Lu1 Si1 C10 -99.0(2)
N1 Lu1 Si1 C10 93.72(19)
C2 Lu1 Si1 C10 -130.50(19)
C5 Lu1 Si1 C10 -67.59(18)
C4 Lu1 Si1 C10 -83.68(18)
C3 Lu1 Si1 C10 -114.07(18)
Si5 Lu1 Si1 C10 10.34(16)
Si2 Lu1 Si1 C10 106.97(16)
N3 Lu1 Si2 N2 -115.10(16)
C1 Lu1 Si2 N2 76.5(2)
N1 Lu1 Si2 N2 109.40(15)
C2 Lu1 Si2 N2 32.62(17)
C5 Lu1 Si2 N2 143.9(8)
C4 Lu1 Si2 N2 -50.8(3)
C3 Lu1 Si2 N2 -9.45(19)
Si5 Lu1 Si2 N2 -148.35(14)
Si1 Lu1 Si2 N2 102.22(14)
N2 Lu1 Si2 C17 100.6(2)
N3 Lu1 Si2 C17 -14.55(16)
C1 Lu1 Si2 C17 177.09(19)
N1 Lu1 Si2 C17 -150.05(16)
C2 Lu1 Si2 C17 133.17(17)
C5 Lu1 Si2 C17 -115.6(8)
C4 Lu1 Si2 C17 49.7(3)
C3 Lu1 Si2 C17 91.11(19)
Si5 Lu1 Si2 C17 -47.79(14)
Si1 Lu1 Si2 C17 -157.23(14)
N2 Lu1 Si2 C16 -88.0(3)
N3 Lu1 Si2 C16 156.9(2)
C1 Lu1 Si2 C16 -11.4(3)
N1 Lu1 Si2 C16 21.4(2)
C2 Lu1 Si2 C16 -55.4(2)
C5 Lu1 Si2 C16 55.9(8)
C4 Lu1 Si2 C16 -138.8(3)
C3 Lu1 Si2 C16 -97.4(2)
Si5 Lu1 Si2 C16 123.7(2)
Si1 Lu1 Si2 C16 14.2(2)
N2 Lu1 Si5 N3 66.68(16)
C1 Lu1 Si5 N3 -120.82(16)
N1 Lu1 Si5 N3 169.93(15)
C2 Lu1 Si5 N3 -95.84(19)
C5 Lu1 Si5 N3 -101.04(16)
C4 Lu1 Si5 N3 -70.83(16)
C3 Lu1 Si5 N3 -60.59(17)
Si2 Lu1 Si5 N3 85.36(14)
Si1 Lu1 Si5 N3 -156.55(14)
N2 Lu1 Si5 C22 -30.1(2)
N3 Lu1 Si5 C22 -96.8(2)
C1 Lu1 Si5 C22 142.4(2)
N1 Lu1 Si5 C22 73.1(2)
C2 Lu1 Si5 C22 167.3(2)
C5 Lu1 Si5 C22 162.1(2)
C4 Lu1 Si5 C22 -167.6(2)
C3 Lu1 Si5 C22 -157.4(2)
Si2 Lu1 Si5 C22 -11.5(2)
Si1 Lu1 Si5 C22 106.6(2)
N2 Lu1 Si5 C23 159.1(2)
N3 Lu1 Si5 C23 92.5(3)
C1 Lu1 Si5 C23 -28.4(2)
N1 Lu1 Si5 C23 -97.6(2)
C2 Lu1 Si5 C23 -3.4(3)
C5 Lu1 Si5 C23 -8.6(2)
C4 Lu1 Si5 C23 21.6(2)
C3 Lu1 Si5 C23 31.9(2)
Si2 Lu1 Si5 C23 177.8(2)
Si1 Lu1 Si5 C23 -64.1(2)
C1 Si1 N1 C12 138.0(3)
C11 Si1 N1 C12 -99.6(3)
C10 Si1 N1 C12 17.5(3)
Lu1 Si1 N1 C12 128.2(3)
C1 Si1 N1 C15 -102.2(2)
C11 Si1 N1 C15 20.1(3)
C10 Si1 N1 C15 137.3(2)
Lu1 Si1 N1 C15 -112.0(2)
C1 Si1 N1 Lu1 9.81(15)
C11 Si1 N1 Lu1 132.14(14)
C10 Si1 N1 Lu1 -110.68(17)
N2 Lu1 N1 C12 97.3(2)
N3 Lu1 N1 C12 -12.7(3)
C1 Lu1 N1 C12 -133.8(3)
C2 Lu1 N1 C12 -162.5(3)
C5 Lu1 N1 C12 -110.4(3)
C4 Lu1 N1 C12 -123.2(3)
C3 Lu1 N1 C12 -156.4(2)
Si5 Lu1 N1 C12 -20.4(2)
Si2 Lu1 N1 C12 65.7(2)
Si1 Lu1 N1 C12 -126.1(3)
N2 Lu1 N1 C15 -20.1(2)
N3 Lu1 N1 C15 -130.0(2)
C1 Lu1 N1 C15 108.9(2)
C2 Lu1 N1 C15 80.2(2)
C5 Lu1 N1 C15 132.2(2)
C4 Lu1 N1 C15 119.5(2)
C3 Lu1 N1 C15 86.2(2)
Si5 Lu1 N1 C15 -137.7(2)
Si2 Lu1 N1 C15 -51.7(2)
Si1 Lu1 N1 C15 116.6(3)
N2 Lu1 N1 Si1 -136.64(12)
N3 Lu1 N1 Si1 113.41(14)
C1 Lu1 N1 Si1 -7.69(12)
C2 Lu1 N1 Si1 -36.40(13)
C5 Lu1 N1 Si1 15.68(13)
C4 Lu1 N1 Si1 2.91(16)
C3 Lu1 N1 Si1 -30.35(15)
Si5 Lu1 N1 Si1 105.69(10)
Si2 Lu1 N1 Si1 -168.23(10)
C17 Si2 N2 Si3 76.5(3)
C16 Si2 N2 Si3 -51.8(3)
Lu1 Si2 N2 Si3 -177.0(3)
C17 Si2 N2 Lu1 -106.46(18)
C16 Si2 N2 Lu1 125.18(17)
C19 Si3 N2 Si2 81.0(3)
C18 Si3 N2 Si2 -41.1(3)
C19 Si3 N2 Lu1 -94.7(3)
C18 Si3 N2 Lu1 143.3(3)
N3 Lu1 N2 Si2 66.09(14)
C1 Lu1 N2 Si2 -135.98(13)
N1 Lu1 N2 Si2 -71.12(14)
C2 Lu1 N2 Si2 -155.35(13)
C5 Lu1 N2 Si2 -171.35(19)
C4 Lu1 N2 Si2 156.37(13)
C3 Lu1 N2 Si2 173.22(14)
Si5 Lu1 N2 Si2 35.44(15)
Si1 Lu1 N2 Si2 -96.46(13)
N3 Lu1 N2 Si3 -117.7(2)
C1 Lu1 N2 Si3 40.3(3)
N1 Lu1 N2 Si3 105.1(2)
C2 Lu1 N2 Si3 20.9(3)
C5 Lu1 N2 Si3 4.9(4)
C4 Lu1 N2 Si3 -27.4(3)
C3 Lu1 N2 Si3 -10.5(3)
Si5 Lu1 N2 Si3 -148.3(2)
Si2 Lu1 N2 Si3 176.2(3)
Si1 Lu1 N2 Si3 79.8(2)
C22 Si5 N3 Si4 -59.9(3)
C23 Si5 N3 Si4 68.4(3)
Lu1 Si5 N3 Si4 -171.3(3)
C22 Si5 N3 Lu1 111.4(2)
C23 Si5 N3 Lu1 -120.2(2)
C20 Si4 N3 Si5 171.6(2)
C21 Si4 N3 Si5 -63.8(3)
C20 Si4 N3 Lu1 3.3(3)
C21 Si4 N3 Lu1 127.8(2)
N2 Lu1 N3 Si5 -122.73(14)
C1 Lu1 N3 Si5 79.38(16)
N1 Lu1 N3 Si5 -13.9(2)
C2 Lu1 N3 Si5 122.09(15)
C5 Lu1 N3 Si5 80.85(14)
C4 Lu1 N3 Si5 109.20(15)
C3 Lu1 N3 Si5 132.04(14)
Si2 Lu1 N3 Si5 -92.32(12)
Si1 Lu1 N3 Si5 34.28(19)
N2 Lu1 N3 Si4 47.8(2)
C1 Lu1 N3 Si4 -110.1(2)
N1 Lu1 N3 Si4 156.61(17)
C2 Lu1 N3 Si4 -67.4(3)
C5 Lu1 N3 Si4 -108.7(2)
C4 Lu1 N3 Si4 -80.3(2)
C3 Lu1 N3 Si4 -57.5(2)
Si5 Lu1 N3 Si4 170.5(3)
Si2 Lu1 N3 Si4 78.2(2)
Si1 Lu1 N3 Si4 -155.24(15)
N1 Si1 C1 C5 -88.1(3)
C11 Si1 C1 C5 152.7(3)
C10 Si1 C1 C5 29.2(4)
Lu1 Si1 C1 C5 -78.2(3)
N1 Si1 C1 C2 67.7(3)
C11 Si1 C1 C2 -51.4(4)
C10 Si1 C1 C2 -174.9(3)
Lu1 Si1 C1 C2 77.7(3)
N1 Si1 C1 Lu1 -9.98(15)
C11 Si1 C1 Lu1 -129.14(17)
C10 Si1 C1 Lu1 107.40(19)
N2 Lu1 C1 C5 -149.05(19)
N3 Lu1 C1 C5 2.8(3)
N1 Lu1 C1 C5 131.7(2)
C2 Lu1 C1 C5 -111.5(3)
C4 Lu1 C1 C5 -36.3(2)
C3 Lu1 C1 C5 -75.0(2)
Si5 Lu1 C1 C5 39.6(2)
Si2 Lu1 C1 C5 167.93(15)
Si1 Lu1 C1 C5 124.2(3)
N2 Lu1 C1 C2 -37.5(3)
N3 Lu1 C1 C2 114.3(2)
N1 Lu1 C1 C2 -116.8(2)
C5 Lu1 C1 C2 111.5(3)
C4 Lu1 C1 C2 75.2(2)
C3 Lu1 C1 C2 36.5(2)
Si5 Lu1 C1 C2 151.08(19)
Si2 Lu1 C1 C2 -80.6(2)
Si1 Lu1 C1 C2 -124.3(3)
N2 Lu1 C1 Si1 86.75(17)
N3 Lu1 C1 Si1 -121.44(15)
N1 Lu1 C1 Si1 7.51(12)
C2 Lu1 C1 Si1 124.3(3)
C5 Lu1 C1 Si1 -124.2(3)
C4 Lu1 C1 Si1 -160.5(2)
C3 Lu1 C1 Si1 160.8(2)
Si5 Lu1 C1 Si1 -84.62(15)
Si2 Lu1 C1 Si1 43.7(2)
C5 C1 C2 C3 0.5(4)
Si1 C1 C2 C3 -158.9(3)
Lu1 C1 C2 C3 -70.5(3)
C5 C1 C2 C6 -172.6(4)
Si1 C1 C2 C6 28.0(5)
Lu1 C1 C2 C6 116.3(4)
C5 C1 C2 Lu1 71.1(2)
Si1 C1 C2 Lu1 -88.4(3)
N2 Lu1 C2 C3 -95.5(2)
N3 Lu1 C2 C3 19.1(3)
C1 Lu1 C2 C3 113.7(3)
N1 Lu1 C2 C3 169.1(2)
C5 Lu1 C2 C3 75.0(3)
C4 Lu1 C2 C3 35.7(2)
Si5 Lu1 C2 C3 68.5(3)
Si2 Lu1 C2 C3 -113.1(2)
Si1 Lu1 C2 C3 146.7(3)
N2 Lu1 C2 C1 150.8(2)
N3 Lu1 C2 C1 -94.6(2)
N1 Lu1 C2 C1 55.4(2)
C5 Lu1 C2 C1 -38.7(2)
C4 Lu1 C2 C1 -78.0(2)
C3 Lu1 C2 C1 -113.7(3)
Si5 Lu1 C2 C1 -45.3(3)
Si2 Lu1 C2 C1 133.16(19)
Si1 Lu1 C2 C1 32.95(18)
N2 Lu1 C2 C6 27.3(3)
N3 Lu1 C2 C6 141.9(3)
C1 Lu1 C2 C6 -123.5(4)
N1 Lu1 C2 C6 -68.1(3)
C5 Lu1 C2 C6 -162.2(3)
C4 Lu1 C2 C6 158.5(3)
C3 Lu1 C2 C6 122.8(4)
Si5 Lu1 C2 C6 -168.8(2)
Si2 Lu1 C2 C6 9.7(3)
Si1 Lu1 C2 C6 -90.5(3)
C1 C2 C3 C4 -0.2(4)
C6 C2 C3 C4 173.2(4)
Lu1 C2 C3 C4 -66.1(3)
C1 C2 C3 C7 -170.5(4)
C6 C2 C3 C7 2.9(6)
Lu1 C2 C3 C7 123.5(4)
C1 C2 C3 Lu1 65.9(2)
C6 C2 C3 Lu1 -120.6(4)
N2 Lu1 C3 C4 -153.2(2)
N3 Lu1 C3 C4 -50.1(2)
C1 Lu1 C3 C4 77.5(3)
N1 Lu1 C3 C4 104.1(2)
C2 Lu1 C3 C4 115.9(3)
C5 Lu1 C3 C4 36.1(2)
Si5 Lu1 C3 C4 -20.6(3)
Si2 Lu1 C3 C4 -147.87(19)
Si1 Lu1 C3 C4 88.1(2)
N2 Lu1 C3 C2 90.9(2)
N3 Lu1 C3 C2 -166.0(2)
C1 Lu1 C3 C2 -38.4(2)
N1 Lu1 C3 C2 -11.8(3)
C5 Lu1 C3 C2 -79.8(3)
C4 Lu1 C3 C2 -115.9(3)
Si5 Lu1 C3 C2 -136.4(2)
Si2 Lu1 C3 C2 96.3(2)
Si1 Lu1 C3 C2 -27.8(2)
N2 Lu1 C3 C7 -29.9(4)
N3 Lu1 C3 C7 73.2(4)
C1 Lu1 C3 C7 -159.3(4)
N1 Lu1 C3 C7 -132.6(3)
C2 Lu1 C3 C7 -120.9(5)
C5 Lu1 C3 C7 159.4(4)
C4 Lu1 C3 C7 123.3(5)
Si5 Lu1 C3 C7 102.7(4)
Si2 Lu1 C3 C7 -24.6(4)
Si1 Lu1 C3 C7 -148.7(4)
C2 C3 C4 C5 -0.2(4)
C7 C3 C4 C5 170.2(4)
Lu1 C3 C4 C5 -63.7(3)
C2 C3 C4 C8 -174.2(4)
C7 C3 C4 C8 -3.8(6)
Lu1 C3 C4 C8 122.3(4)
C2 C3 C4 Lu1 63.5(3)
C7 C3 C4 Lu1 -126.1(4)
N2 Lu1 C4 C5 150.4(2)
N3 Lu1 C4 C5 -112.2(2)
C1 Lu1 C4 C5 38.1(2)
N1 Lu1 C4 C5 25.7(3)
C2 Lu1 C4 C5 79.7(3)
C3 Lu1 C4 C5 116.1(4)
Si5 Lu1 C4 C5 -80.8(2)
Si2 Lu1 C4 C5 -176.56(19)
Si1 Lu1 C4 C5 27.3(2)
N2 Lu1 C4 C3 34.2(3)
N3 Lu1 C4 C3 131.7(2)
C1 Lu1 C4 C3 -78.0(2)
N1 Lu1 C4 C3 -90.4(2)
C2 Lu1 C4 C3 -36.4(2)
C5 Lu1 C4 C3 -116.1(4)
Si5 Lu1 C4 C3 163.1(2)
Si2 Lu1 C4 C3 67.3(3)
Si1 Lu1 C4 C3 -88.8(2)
N2 Lu1 C4 C8 -88.4(4)
N3 Lu1 C4 C8 9.1(3)
C1 Lu1 C4 C8 159.3(4)
N1 Lu1 C4 C8 146.9(3)
C2 Lu1 C4 C8 -159.0(4)
C5 Lu1 C4 C8 121.2(5)
C3 Lu1 C4 C8 -122.7(5)
Si5 Lu1 C4 C8 40.4(3)
Si2 Lu1 C4 C8 -55.3(5)
Si1 Lu1 C4 C8 148.5(3)
C3 C4 C5 C1 0.6(4)
C8 C4 C5 C1 174.5(4)
Lu1 C4 C5 C1 -65.6(2)
C3 C4 C5 C9 -175.5(4)
C8 C4 C5 C9 -1.6(6)
Lu1 C4 C5 C9 118.3(4)
C3 C4 C5 Lu1 66.1(3)
C8 C4 C5 Lu1 -119.9(4)
C2 C1 C5 C4 -0.7(4)
Si1 C1 C5 C4 158.8(3)
Lu1 C1 C5 C4 70.2(3)
C2 C1 C5 C9 175.3(4)
Si1 C1 C5 C9 -25.2(5)
Lu1 C1 C5 C9 -113.8(4)
C2 C1 C5 Lu1 -70.8(2)
Si1 C1 C5 Lu1 88.6(3)
N2 Lu1 C5 C4 -55.2(4)
N3 Lu1 C5 C4 68.0(2)
C1 Lu1 C5 C4 -114.2(3)
N1 Lu1 C5 C4 -157.3(2)
C2 Lu1 C5 C4 -75.2(2)
C3 Lu1 C5 C4 -35.6(2)
Si5 Lu1 C5 C4 100.8(2)
Si2 Lu1 C5 C4 168.4(6)
Si1 Lu1 C5 C4 -147.2(3)
N2 Lu1 C5 C1 59.0(3)
N3 Lu1 C5 C1 -177.8(2)
N1 Lu1 C5 C1 -43.1(2)
C2 Lu1 C5 C1 38.95(19)
C4 Lu1 C5 C1 114.2(3)
C3 Lu1 C5 C1 78.5(2)
Si5 Lu1 C5 C1 -145.07(19)
Si2 Lu1 C5 C1 -77.5(8)
Si1 Lu1 C5 C1 -33.08(17)
N2 Lu1 C5 C9 -178.6(3)
N3 Lu1 C5 C9 -55.4(3)
C1 Lu1 C5 C9 122.4(4)
N1 Lu1 C5 C9 79.3(3)
C2 Lu1 C5 C9 161.3(4)
C4 Lu1 C5 C9 -123.5(4)
C3 Lu1 C5 C9 -159.1(4)
Si5 Lu1 C5 C9 -22.7(3)
Si2 Lu1 C5 C9 44.9(9)
Si1 Lu1 C5 C9 89.3(3)
C15 N1 C12 C13 -39.2(4)
Si1 N1 C12 C13 85.6(3)
Lu1 N1 C12 C13 -158.7(2)
N1 C12 C13 C14 36.4(4)
C12 C13 C14 C15 -18.8(4)
C12 N1 C15 C14 27.4(4)
Si1 N1 C15 C14 -99.9(3)
Lu1 N1 C15 C14 155.2(3)
C13 C14 C15 N1 -5.1(4)
